data_2241676
loop_
_publ_author_name
'Liu, Chen'
'Thuijs, Annaliese E.'
'Felts, Ashley C.'
'Ballouk, Hamza F.'
'Abboud, Khalil A.'

_publ_section_title
;
 Crystal structure of <i>catena</i>-poly[[(dimethyl
 sulfoxide-\k<i>O</i>)(pyridine-2,6-dicarboxylato-\k^3^<i>O</i>,<i>N</i>,<i>O</i>')nickel(II)]-\m-pyrazine-\k^2^<i>N</i>:<i>N</i>']
;
_journal_coeditor_code WM5288
_journal_issue 5
_journal_name_full 'Acta Crystallographica Section E'
_journal_page_first 768
_journal_page_last 771
_journal_paper_doi 10.1107/S2056989016007064
_journal_volume 72
_journal_year 2016
_chemical_formula_iupac '[Ni (C7 H3 N O4)(C4 H4 N2)(C2 H6 O S)]'
_chemical_formula_moiety 'C13 H13 N3 Ni O5 S'
_chemical_formula_sum 'C13 H13 N3 Ni O5 S'
_chemical_formula_weight 382.03
_chemical_name_systematic
;<i>catena</i>-Poly[[(dimethyl
sulfoxide-\k<i>O</i>)(pyridine-2,6-dicarboxylato-\k^3^<i>O</i>,<i>N</i>,<i>O</i>')nickel(II)]-\m-pyrazine-\k^2^<i>N</i>:<i>N</i>']
;
_space_group_crystal_system monoclinic
_space_group_IT_number 11
_space_group_name_Hall '-P 2yb'
_space_group_name_H-M_alt 'P 1 21/m 1'
_symmetry_space_group_name_Hall '-P 2yb'
_symmetry_space_group_name_H-M 'P 1 21/m 1'
_atom_sites_solution_hydrogens geom
_atom_sites_solution_primary direct
_atom_sites_solution_secondary difmap
_audit_creation_method SHELXL-2014/7
_cell_angle_alpha 90
_cell_angle_beta 90.6447(11)
_cell_angle_gamma 90
_cell_formula_units_Z 4
_cell_length_a 10.5631(7)
_cell_length_b 7.0296(4)
_cell_length_c 20.3710(13)
_cell_measurement_reflns_used 9922
_cell_measurement_temperature 100(2)
_cell_measurement_theta_max 28.0
_cell_measurement_theta_min 2.0
_cell_volume 1512.54(16)
_computing_cell_refinement
;
SAINT (Bruker, 2014)
;
_computing_data_collection
;
APEX2 (Bruker, 2014)
;
_computing_data_reduction
;
SAINT (Bruker, 2014)
;
_computing_molecular_graphics
;
XP (Bruker, 2014)
;
_computing_publication_material
;
publCIF (Westrip, 2010)
;
_computing_structure_refinement
;
SHELXL2014 (Sheldrick, 2015<i>b</i>)
;
_computing_structure_solution
;
SHELXT (Sheldrick, 2015<i>a</i>)
;
_diffrn_ambient_temperature 100(2)
_diffrn_measured_fraction_theta_full 1.000
_diffrn_measured_fraction_theta_max 1.000
_diffrn_measurement_device_type 'Bruker APEXII DUO CCD'
_diffrn_measurement_method 'phi and omega scans'
_diffrn_radiation_type MoK\a
_diffrn_radiation_wavelength 0.71073
_diffrn_reflns_av_R_equivalents 0.0255
_diffrn_reflns_limit_h_max 13
_diffrn_reflns_limit_h_min -13
_diffrn_reflns_limit_k_max 9
_diffrn_reflns_limit_k_min -9
_diffrn_reflns_limit_l_max 26
_diffrn_reflns_limit_l_min -26
_diffrn_reflns_number 56634
_diffrn_reflns_theta_full 25.242
_diffrn_reflns_theta_max 27.498
_diffrn_reflns_theta_min 1.000
_diffrn_standards_decay_% 1
_diffrn_standards_number 0
_exptl_absorpt_coefficient_mu 1.449
_exptl_absorpt_correction_T_max 0.9651
_exptl_absorpt_correction_T_min 0.7304
_exptl_absorpt_correction_type analytical
_exptl_absorpt_process_details
;
based on measured indexed crystal faces;
<i>XPREP</i> (Bruker, 2014)
;
_exptl_crystal_colour green
_exptl_crystal_density_diffrn 1.678
_exptl_crystal_description needle
_exptl_crystal_F_000 784
_exptl_crystal_size_max 0.368
_exptl_crystal_size_mid 0.147
_exptl_crystal_size_min 0.046
_refine_diff_density_max 0.428
_refine_diff_density_min -0.312
_refine_ls_extinction_method none
_refine_ls_goodness_of_fit_ref 1.065
_refine_ls_hydrogen_treatment constr
_refine_ls_matrix_type full
_refine_ls_number_parameters 256
_refine_ls_number_reflns 3756
_refine_ls_number_restraints 0
_refine_ls_restrained_S_all 1.065
_refine_ls_R_factor_all 0.0215
_refine_ls_R_factor_gt 0.0201
_refine_ls_shift/su_max 0.001
_refine_ls_shift/su_mean 0.000
_refine_ls_structure_factor_coef Fsqd
_refine_ls_weighting_details 'w=1/[\s^2^(Fo^2^)+(0.0274P)^2^+1.0377P] where P=(Fo^2^+2Fc^2^)/3'
_refine_ls_weighting_scheme calc
_refine_ls_wR_factor_gt 0.0527
_refine_ls_wR_factor_ref 0.0551
_reflns_number_gt 3549
_reflns_number_total 3756
_reflns_threshold_expression 'I > 2\s(I)'
_cod_data_source_file wm5288sup1.cif
_cod_data_source_block I
_cod_database_code 2241676
_shelx_space_group_comment
;
The symmetry employed for this shelxl refinement is uniquely defined
by the following loop, which should always be used as a source of
symmetry information in preference to the above space-group names.
They are only intended as comments.
;
_shelx_estimated_absorpt_t_min 0.618
_shelx_estimated_absorpt_t_max 0.936

loop_
_space_group_symop_operation_xyz
'x, y, z'
'-x, y+1/2, -z'
'-x, -y, -z'
'x, -y-1/2, z'

loop_
_atom_site_type_symbol
_atom_site_label
_atom_site_fract_x
_atom_site_fract_y
_atom_site_fract_z
_atom_site_U_iso_or_equiv
_atom_site_adp_type
_atom_site_calc_flag
_atom_site_occupancy
_atom_site_disorder_assembly
_atom_site_disorder_group
Ni Ni1A 0.19703(2) 0.7500 0.11633(2) 0.00831(6) Uani d 1 . .
Ni Ni1B 0.27491(2) 0.2500 0.36354(2) 0.00767(6) Uani d 1 . .
S S1B 0.54518(4) 0.2500 0.28209(2) 0.01208(9) Uani d 1 . .
S S1A -0.08847(4) 0.7500 0.16036(2) 0.01425(10) Uani d 1 . .
O O1B 0.10195(12) 0.2500 0.30920(6) 0.0113(2) Uani d 1 . .
O O1A 0.11570(12) 0.7500 0.02161(6) 0.0132(3) Uani d 1 . .
O O2B -0.10902(13) 0.2500 0.32425(7) 0.0233(3) Uani d 1 . .
O O2A 0.17059(18) 0.7205(10) -0.08458(9) 0.0253(15) Uani d 0.5 . .
O O3B 0.39180(12) 0.2500 0.44805(6) 0.0111(2) Uani d 1 . .
O O3A 0.34526(12) 0.7500 0.18730(6) 0.0120(3) Uani d 1 . .
O O4A 0.55732(14) 0.7500 0.19630(8) 0.0263(4) Uani d 1 . .
O O4B 0.38006(13) 0.2500 0.55830(7) 0.0182(3) Uani d 1 . .
O O5B 0.40109(12) 0.2500 0.28824(6) 0.0121(3) Uani d 1 . .
O O5A 0.05126(12) 0.7500 0.18052(6) 0.0133(3) Uani d 1 A .
N N1B 0.14803(14) 0.2500 0.43438(7) 0.0096(3) Uani d 1 . .
N N1A 0.34951(14) 0.7500 0.06078(8) 0.0115(3) Uani d 1 . .
N N2B 0.27691(9) 0.55104(16) 0.36044(5) 0.0099(2) Uani d 1 . .
N N2A 0.18744(9) 0.44903(16) 0.11862(5) 0.0106(2) Uani d 1 . .
C C1A 0.19489(19) 0.7500 -0.02550(10) 0.0191(4) Uani d 1 . .
C C1B 0.33304(17) 0.2500 0.50290(9) 0.0116(3) Uani d 1 . .
C C2B 0.18885(17) 0.2500 0.49647(9) 0.0114(3) Uani d 1 . .
C C2A 0.33379(18) 0.7500 -0.00413(9) 0.0145(4) Uani d 1 . .
C C3B 0.10332(18) 0.2500 0.54760(9) 0.0156(4) Uani d 1 . .
H H3BA 0.1317 0.2500 0.5920 0.019 Uiso calc 1 . .
C C3A 0.4378(2) 0.7500 -0.04533(10) 0.0186(4) Uani d 1 . .
H H3AA 0.4274 0.7500 -0.0917 0.022 Uiso calc 1 . .
C C4B -0.02551(19) 0.2500 0.53191(10) 0.0178(4) Uani d 1 . .
H H4BA -0.0861 0.2500 0.5660 0.021 Uiso calc 1 . .
C C4A 0.55810(19) 0.7500 -0.01630(11) 0.0206(4) Uani d 1 . .
H H4AA 0.6310 0.7500 -0.0432 0.025 Uiso calc 1 . .
C C5B -0.06604(18) 0.2500 0.46662(10) 0.0157(4) Uani d 1 . .
H H5BA -0.1537 0.2500 0.4556 0.019 Uiso calc 1 . .
C C5A 0.57227(18) 0.7500 0.05169(11) 0.0183(4) Uani d 1 . .
H H5AA 0.6540 0.7500 0.0717 0.022 Uiso calc 1 . .
C C6B 0.02532(17) 0.2500 0.41808(9) 0.0114(3) Uani d 1 . .
C C6A 0.46371(17) 0.7500 0.08948(9) 0.0135(4) Uani d 1 . .
C C7B 0.00208(17) 0.2500 0.34383(9) 0.0127(3) Uani d 1 . .
C C7A 0.45721(17) 0.7500 0.16448(9) 0.0141(4) Uani d 1 . .
C C11B 0.21031(11) 0.65089(18) 0.31586(6) 0.0107(2) Uani d 1 . .
H H11B 0.1620 0.5849 0.2835 0.013 Uiso calc 1 . .
C C11A 0.25161(12) 0.34864(19) 0.16410(6) 0.0129(2) Uani d 1 . .
H H11A 0.2982 0.4144 0.1972 0.015 Uiso calc 1 . .
C C12B 0.34543(11) 0.65142(18) 0.40430(6) 0.0115(2) Uani d 1 . .
H H12B 0.3951 0.5856 0.4361 0.014 Uiso calc 1 . .
C C12A 0.11868(12) 0.34903(19) 0.07512(7) 0.0157(3) Uani d 1 . .
H H12A 0.0686 0.4149 0.0435 0.019 Uiso calc 1 . .
C C21B 0.60288(13) 0.4416(2) 0.33098(7) 0.0209(3) Uani d 1 . .
H H21A 0.6954 0.4467 0.3284 0.031 Uiso calc 1 . .
H H21B 0.5669 0.5614 0.3148 0.031 Uiso calc 1 . .
H H21C 0.5781 0.4221 0.3767 0.031 Uiso calc 1 . .
C C21A -0.1608(4) 0.5556(5) 0.1942(4) 0.0179(12) Uiso d 0.46(2) A 1
H H21D -0.2505 0.5546 0.1814 0.027 Uiso calc 0.46(2) A 1
H H21E -0.1201 0.4393 0.1783 0.027 Uiso calc 0.46(2) A 1
H H21F -0.1530 0.5616 0.2421 0.027 Uiso calc 0.46(2) A 1
C C22A -0.1502(4) 0.5609(5) 0.2133(4) 0.0196(10) Uiso d 0.54(2) A 2
H H22A -0.2413 0.5458 0.2051 0.029 Uiso calc 0.54(2) A 2
H H22B -0.1068 0.4412 0.2036 0.029 Uiso calc 0.54(2) A 2
H H22C -0.1356 0.5949 0.2594 0.029 Uiso calc 0.54(2) A 2

loop_
_atom_site_aniso_label
_atom_site_aniso_U_11
_atom_site_aniso_U_22
_atom_site_aniso_U_33
_atom_site_aniso_U_12
_atom_site_aniso_U_13
_atom_site_aniso_U_23
Ni1A 0.00710(11) 0.00803(11) 0.00981(11) 0.000 -0.00020(8) 0.000
Ni1B 0.00712(11) 0.00684(11) 0.00903(11) 0.000 -0.00055(8) 0.000
S1B 0.0106(2) 0.0141(2) 0.0116(2) 0.000 0.00228(15) 0.000
S1A 0.0095(2) 0.0211(2) 0.0121(2) 0.000 0.00003(15) 0.000
O1B 0.0099(6) 0.0118(6) 0.0122(6) 0.000 -0.0019(5) 0.000
O1A 0.0128(6) 0.0142(6) 0.0125(6) 0.000 -0.0013(5) 0.000
O2B 0.0098(6) 0.0403(9) 0.0198(7) 0.000 -0.0042(5) 0.000
O2A 0.0269(9) 0.038(5) 0.0115(7) -0.0012(11) -0.0023(6) -0.0008(10)
O3B 0.0108(6) 0.0104(6) 0.0120(6) 0.000 -0.0013(5) 0.000
O3A 0.0105(6) 0.0127(6) 0.0129(6) 0.000 -0.0007(5) 0.000
O4A 0.0115(7) 0.0433(10) 0.0239(8) 0.000 -0.0050(6) 0.000
O4B 0.0181(7) 0.0235(7) 0.0129(6) 0.000 -0.0057(5) 0.000
O5B 0.0101(6) 0.0158(6) 0.0104(6) 0.000 -0.0005(5) 0.000
O5A 0.0079(6) 0.0187(7) 0.0133(6) 0.000 0.0002(5) 0.000
N1B 0.0100(7) 0.0073(7) 0.0116(7) 0.000 -0.0001(5) 0.000
N1A 0.0115(7) 0.0093(7) 0.0135(7) 0.000 0.0014(6) 0.000
N2B 0.0089(5) 0.0089(5) 0.0118(5) 0.0000(4) 0.0020(4) -0.0003(4)
N2A 0.0091(5) 0.0101(5) 0.0128(5) 0.0004(4) 0.0015(4) -0.0001(4)
C1A 0.0179(9) 0.0238(10) 0.0156(9) 0.000 -0.0018(7) 0.000
C1B 0.0131(8) 0.0067(8) 0.0151(9) 0.000 -0.0019(7) 0.000
C2B 0.0137(8) 0.0083(8) 0.0120(8) 0.000 -0.0008(7) 0.000
C2A 0.0166(9) 0.0123(8) 0.0145(9) 0.000 0.0023(7) 0.000
C3B 0.0195(9) 0.0161(9) 0.0113(8) 0.000 0.0016(7) 0.000
C3A 0.0233(10) 0.0171(9) 0.0155(9) 0.000 0.0057(8) 0.000
C4B 0.0169(9) 0.0194(10) 0.0172(9) 0.000 0.0080(7) 0.000
C4A 0.0169(9) 0.0183(10) 0.0268(11) 0.000 0.0123(8) 0.000
C5B 0.0116(8) 0.0160(9) 0.0196(9) 0.000 0.0018(7) 0.000
C5A 0.0113(9) 0.0159(9) 0.0278(11) 0.000 0.0037(8) 0.000
C6B 0.0102(8) 0.0096(8) 0.0144(8) 0.000 -0.0002(7) 0.000
C6A 0.0118(8) 0.0098(8) 0.0190(9) 0.000 0.0010(7) 0.000
C7B 0.0119(8) 0.0114(8) 0.0149(9) 0.000 -0.0015(7) 0.000
C7A 0.0111(8) 0.0123(9) 0.0188(9) 0.000 -0.0011(7) 0.000
C11B 0.0119(5) 0.0108(6) 0.0094(5) -0.0005(5) 0.0014(4) -0.0009(5)
C11A 0.0169(6) 0.0122(6) 0.0095(5) -0.0007(5) 0.0000(4) -0.0009(5)
C12B 0.0095(5) 0.0106(6) 0.0144(6) 0.0004(5) -0.0009(4) 0.0007(5)
C12A 0.0121(6) 0.0122(7) 0.0226(7) 0.0006(5) -0.0067(5) 0.0009(5)
C21B 0.0136(6) 0.0194(7) 0.0295(7) -0.0040(5) 0.0011(5) -0.0080(6)

loop_
_atom_type_symbol
_atom_type_description
_atom_type_scat_dispersion_real
_atom_type_scat_dispersion_imag
_atom_type_scat_source
C C 0.0033 0.0016 'International Tables Vol C Tables 4.2.6.8 and 6.1.1.4'
H H 0.0000 0.0000 'International Tables Vol C Tables 4.2.6.8 and 6.1.1.4'
N N 0.0061 0.0033 'International Tables Vol C Tables 4.2.6.8 and 6.1.1.4'
O O 0.0106 0.0060 'International Tables Vol C Tables 4.2.6.8 and 6.1.1.4'
S S 0.1246 0.1234 'International Tables Vol C Tables 4.2.6.8 and 6.1.1.4'
Ni Ni 0.3393 1.1124 'International Tables Vol C Tables 4.2.6.8 and 6.1.1.4'

loop_
_geom_angle_atom_site_label_1
_geom_angle_atom_site_label_2
_geom_angle_atom_site_label_3
_geom_angle_site_symmetry_1
_geom_angle_site_symmetry_3
_geom_angle
N1A Ni1A O5A . . 174.81(6)
N1A Ni1A O1A . . 78.58(6)
O5A Ni1A O1A . . 106.61(5)
N1A Ni1A N2A . 4_575 92.98(3)
O5A Ni1A N2A . 4_575 87.08(3)
O1A Ni1A N2A . 4_575 90.06(3)
N1A Ni1A N2A . . 92.98(3)
O5A Ni1A N2A . . 87.08(3)
O1A Ni1A N2A . . 90.06(3)
N2A Ni1A N2A 4_575 . 173.95(6)
N1A Ni1A O3A . . 77.89(6)
O5A Ni1A O3A . . 96.92(5)
O1A Ni1A O3A . . 156.48(5)
N2A Ni1A O3A 4_575 . 91.15(3)
N2A Ni1A O3A . . 91.15(3)
N1B Ni1B O5B . . 178.13(6)
N1B Ni1B O3B . . 78.45(6)
O5B Ni1B O3B . . 103.42(5)
N1B Ni1B N2B . . 91.65(3)
O5B Ni1B N2B . . 88.32(3)
O3B Ni1B N2B . . 91.06(3)
N1B Ni1B N2B . 4_565 91.65(3)
O5B Ni1B N2B . 4_565 88.32(3)
O3B Ni1B N2B . 4_565 91.06(3)
N2B Ni1B N2B . 4_565 176.38(6)
N1B Ni1B O1B . . 78.15(6)
O5B Ni1B O1B . . 99.97(5)
O3B Ni1B O1B . . 156.61(5)
N2B Ni1B O1B . . 89.61(3)
N2B Ni1B O1B 4_565 . 89.61(3)
O5B S1B C21B . 4_565 106.82(6)
O5B S1B C21B . . 106.82(6)
C21B S1B C21B 4_565 . 98.42(11)
O5A S1A C21A . . 109.0(2)
O5A S1A C21A . 4_575 109.0(2)
C21A S1A C21A . 4_575 105.8(3)
O5A S1A C22A . . 101.00(18)
O5A S1A C22A . 4_575 101.00(18)
C22A S1A C22A . 4_575 92.8(3)
C7B O1B Ni1B . . 115.04(11)
C1A O1A Ni1A . . 115.10(12)
O2A O2A C1A 4_575 . 80.4(3)
C1B O3B Ni1B . . 115.23(11)
C7A O3A Ni1A . . 115.61(12)
S1B O5B Ni1B . . 136.06(8)
S1A O5A Ni1A . . 124.34(8)
C2B N1B C6B . . 122.64(16)
C2B N1B Ni1B . . 118.53(12)
C6B N1B Ni1B . . 118.83(12)
C2A N1A C6A . . 122.50(16)
C2A N1A Ni1A . . 118.36(13)
C6A N1A Ni1A . . 119.14(13)
C11B N2B C12B . . 116.75(11)
C11B N2B Ni1B . . 122.56(8)
C12B N2B Ni1B . . 120.69(8)
C12A N2A C11A . . 116.53(12)
C12A N2A Ni1A . . 122.38(9)
C11A N2A Ni1A . . 121.09(9)
O2A C1A O2A . 4_575 19.2(7)
O2A C1A O1A . . 126.5(2)
O2A C1A O1A 4_575 . 126.5(2)
O2A C1A C2A . . 117.57(19)
O2A C1A C2A 4_575 . 117.57(19)
O1A C1A C2A . . 114.86(17)
O4B C1B O3B . . 127.24(17)
O4B C1B C2B . . 118.13(16)
O3B C1B C2B . . 114.63(15)
N1B C2B C3B . . 120.45(17)
N1B C2B C1B . . 113.16(15)
C3B C2B C1B . . 126.39(17)
N1A C2A C3A . . 120.61(18)
N1A C2A C1A . . 113.10(16)
C3A C2A C1A . . 126.30(18)
C2B C3B C4B . . 118.06(17)
C2B C3B H3BA . . 121.0
C4B C3B H3BA . . 121.0
C2A C3A C4A . . 117.80(18)
C2A C3A H3AA . . 121.1
C4A C3A H3AA . . 121.1
C5B C4B C3B . . 120.50(17)
C5B C4B H4BA . . 119.8
C3B C4B H4BA . . 119.8
C5A C4A C3A . . 120.61(18)
C5A C4A H4AA . . 119.7
C3A C4A H4AA . . 119.7
C6B C5B C4B . . 118.12(17)
C6B C5B H5BA . . 120.9
C4B C5B H5BA . . 120.9
C6A C5A C4A . . 118.14(18)
C6A C5A H5AA . . 120.9
C4A C5A H5AA . . 120.9
N1B C6B C5B . . 120.23(17)
N1B C6B C7B . . 112.99(15)
C5B C6B C7B . . 126.78(16)
N1A C6A C5A . . 120.34(18)
N1A C6A C7A . . 112.76(16)
C5A C6A C7A . . 126.89(17)
O2B C7B O1B . . 127.59(18)
O2B C7B C6B . . 117.43(16)
O1B C7B C6B . . 114.98(15)
O4A C7A O3A . . 126.94(18)
O4A C7A C6A . . 118.47(17)
O3A C7A C6A . . 114.59(16)
N2B C11B C11B . 4_575 121.57(7)
N2B C11B H11B . . 119.2
C11B C11B H11B 4_575 . 119.2
N2A C11A C11A . 4_565 121.72(7)
N2A C11A H11A . . 119.1
C11A C11A H11A 4_565 . 119.1
N2B C12B C12B . 4_575 121.67(7)
N2B C12B H12B . . 119.2
C12B C12B H12B 4_575 . 119.2
N2A C12A C12A . 4_565 121.68(7)
N2A C12A H12A . . 119.2
C12A C12A H12A 4_565 . 119.2
S1B C21B H21A . . 109.5
S1B C21B H21B . . 109.5
H21A C21B H21B . . 109.5
S1B C21B H21C . . 109.5
H21A C21B H21C . . 109.5
H21B C21B H21C . . 109.5
S1A C21A H21D . . 109.5
S1A C21A H21E . . 109.5
H21D C21A H21E . . 109.5
S1A C21A H21F . . 109.5
H21D C21A H21F . . 109.5
H21E C21A H21F . . 109.5
S1A C22A H22A . . 109.5
S1A C22A H22B . . 109.5
H22A C22A H22B . . 109.5
S1A C22A H22C . . 109.5
H22A C22A H22C . . 109.5
H22B C22A H22C . . 109.5

loop_
_geom_bond_atom_site_label_1
_geom_bond_atom_site_label_2
_geom_bond_site_symmetry_2
_geom_bond_distance
Ni1A N1A . 1.9788(15)
Ni1A O5A . 2.0313(13)
Ni1A O1A . 2.1032(13)
Ni1A N2A 4_575 2.1186(11)
Ni1A N2A . 2.1186(11)
Ni1A O3A . 2.1191(13)
Ni1B N1B . 1.9804(15)
Ni1B O5B . 2.0434(13)
Ni1B O3B . 2.1073(13)
Ni1B N2B . 2.1172(11)
Ni1B N2B 4_565 2.1173(11)
Ni1B O1B . 2.1255(12)
S1B O5B . 1.5286(13)
S1B C21B 4_565 1.7786(14)
S1B C21B . 1.7786(14)
S1A O5A . 1.5276(13)
S1A C21A . 1.713(4)
S1A C21A 4_575 1.713(4)
S1A C22A . 1.836(4)
S1A C22A 4_575 1.836(4)
O1B C7B . 1.276(2)
O1A C1A . 1.280(2)
O2B C7B . 1.235(2)
O2A O2A 4_575 0.414(15)
O2A C1A . 1.245(3)
O3B C1B . 1.284(2)
O3A C7A . 1.276(2)
O4A C7A . 1.234(2)
O4B C1B . 1.228(2)
N1B C2B . 1.332(2)
N1B C6B . 1.334(2)
N1A C2A . 1.331(2)
N1A C6A . 1.335(2)
N2B C11B . 1.3408(16)
N2B C12B . 1.3438(16)
N2A C12A . 1.3388(17)
N2A C11A . 1.3423(16)
C1A O2A 4_575 1.245(3)
C1A C2A . 1.526(3)
C1B C2B . 1.527(2)
C2B C3B . 1.386(3)
C2A C3A . 1.390(3)
C3B C4B . 1.394(3)
C3B H3BA . 0.9500
C3A C4A . 1.395(3)
C3A H3AA . 0.9500
C4B C5B . 1.393(3)
C4B H4BA . 0.9500
C4A C5A . 1.391(3)
C4A H4AA . 0.9500
C5B C6B . 1.389(3)
C5B H5BA . 0.9500
C5A C6A . 1.388(3)
C5A H5AA . 0.9500
C6B C7B . 1.530(3)
C6A C7A . 1.530(3)
C11B C11B 4_575 1.393(3)
C11B H11B . 0.9500
C11A C11A 4_565 1.387(3)
C11A H11A . 0.9500
C12B C12B 4_575 1.386(3)
C12B H12B . 0.9500
C12A C12A 4_565 1.392(3)
C12A H12A . 0.9500
C21B H21A . 0.9800
C21B H21B . 0.9800
C21B H21C . 0.9800
C21A H21D . 0.9800
C21A H21E . 0.9800
C21A H21F . 0.9800
C22A H22A . 0.9800
C22A H22B . 0.9800
C22A H22C . 0.9800

loop_
_geom_hbond_atom_site_label_D
_geom_hbond_atom_site_label_H
_geom_hbond_atom_site_label_A
_geom_hbond_site_symmetry_A
_geom_hbond_distance_DH
_geom_hbond_distance_HA
_geom_hbond_distance_DA
_geom_hbond_angle_DHA
C11B H11B O1B . 0.95 2.50 3.0442(13) 116.8
C11B H11B O5A . 0.95 2.66 3.2871(18) 124.3
C11A H11A O3A . 0.95 2.42 3.0252(14) 121.4
C11A H11A O5B . 0.95 2.43 3.0462(17) 122.2
C12B H12B O3B . 0.95 2.37 2.9978(13) 123.1
C12A H12A O1A . 0.95 2.45 3.0221(14) 118.6
C12A H12A O1A 3_565 0.95 2.61 3.2230(18) 122.3
C21B H21A O2B 4_665 0.98 2.49 3.3321(19) 144.1
C21A H21D O4A 4_475 0.98 2.47 3.277(4) 139.2
C21A H21E O2A 3_565 0.98 2.27 2.959(9) 126.2
C21A H21E O2A 2_545 0.98 2.50 3.246(9) 132.3
C22A H22A O4A 4_475 0.98 2.57 3.377(4) 139.5

_cod_database_fobs_code 2241676
